data_4315103
loop_
_publ_author_name
'Gina M. Chiarella'
'F. Albert Cotton'
'Carlos A. Murillo'
'Mark D. Young'
'Qinliang Zhao'

_publ_section_title
;
 Large Changes in Electronic Structures of Ru26+ Species Caused by the
 Variations of the Bite Angle of Guanidinate Ligands: Tuning Magnetic
 Behavior
;
_journal_name_full 'Inorganic Chemistry'
_journal_page_first 3051
_journal_page_last 3056
_journal_paper_doi 10.1021/ic100100a
_journal_volume 49
_journal_year 2010
_chemical_formula_moiety 'C24 H40 Cl2 N12 Ru2 '
_chemical_formula_sum 'C24 H40 Cl2 N12 Ru2'
_chemical_formula_weight 769.72
_chemical_name_common Ru2(tbn)4Cl2
_chemical_name_systematic
; 
 ? 
;
_space_group_IT_number 87
_symmetry_cell_setting tetragonal
_symmetry_space_group_name_Hall '-I 4'
_symmetry_space_group_name_H-M 'I 4/m'
_atom_sites_solution_hydrogens geom
_atom_sites_solution_primary direct
_atom_sites_solution_secondary difmap
_audit_creation_method SHELXL-97
_cell_angle_alpha 90.00
_cell_angle_beta 90.00
_cell_angle_gamma 90.00
_cell_formula_units_Z 2
_cell_length_a 9.596(3)
_cell_length_b 9.596(3)
_cell_length_c 15.425(9)
_cell_measurement_reflns_used 448
_cell_measurement_temperature 30(2)
_cell_measurement_theta_max 26.06
_cell_measurement_theta_min 2.5
_cell_volume 1420.4(10)
_computing_cell_refinement 'SMART (Bruker, 2001)'
_computing_data_collection 'SMART (Bruker, 2001)'
_computing_data_reduction 'SMART (Bruker, 2001)'
_computing_molecular_graphics 'SHELXL97 (Sheldrick, 2008)'
_computing_publication_material 'SHELXL97 (Sheldrick, 2008)'
_computing_structure_refinement 'SHELXL-97 (Sheldrick, 1997)'
_computing_structure_solution 'SHELXS-97 (Sheldrick, 1990)'
_diffrn_ambient_temperature 30(2)
_diffrn_measured_fraction_theta_full 0.968
_diffrn_measured_fraction_theta_max 0.968
_diffrn_measurement_device_type 'Bruker SMART 1K CCD area-detector'
_diffrn_measurement_method 'phi and omega scans'
_diffrn_radiation_monochromator graphite
_diffrn_radiation_source 'fine-focus sealed tube'
_diffrn_radiation_type MoK\a
_diffrn_radiation_wavelength 0.71073
_diffrn_reflns_av_R_equivalents 0.0809
_diffrn_reflns_av_sigmaI/netI 0.0989
_diffrn_reflns_limit_h_max 11
_diffrn_reflns_limit_h_min -11
_diffrn_reflns_limit_k_max 12
_diffrn_reflns_limit_k_min -11
_diffrn_reflns_limit_l_max 19
_diffrn_reflns_limit_l_min -6
_diffrn_reflns_number 2045
_diffrn_reflns_theta_full 26.73
_diffrn_reflns_theta_max 26.73
_diffrn_reflns_theta_min 2.50
_diffrn_standards_decay_% 0
_diffrn_standards_interval_count 0
_diffrn_standards_interval_time 0
_diffrn_standards_number 0
_exptl_absorpt_coefficient_mu 1.291
_exptl_absorpt_correction_T_max 0.8008
_exptl_absorpt_correction_T_min 0.7643
_exptl_absorpt_correction_type multi-scan
_exptl_absorpt_process_details '(SADABS; Sheldrick, 2004)'
_exptl_crystal_colour purple
_exptl_crystal_density_diffrn 1.800
_exptl_crystal_density_method 'not measured'
_exptl_crystal_description block
_exptl_crystal_F_000 780
_exptl_crystal_size_max 0.22
_exptl_crystal_size_mid 0.20
_exptl_crystal_size_min 0.18
_refine_diff_density_max 2.003
_refine_diff_density_min -1.009
_refine_diff_density_rms 0.157
_refine_ls_extinction_method none
_refine_ls_goodness_of_fit_ref 1.292
_refine_ls_hydrogen_treatment constr
_refine_ls_matrix_type full
_refine_ls_number_parameters 82
_refine_ls_number_reflns 760
_refine_ls_number_restraints 96
_refine_ls_restrained_S_all 1.318
_refine_ls_R_factor_all 0.1304
_refine_ls_R_factor_gt 0.0696
_refine_ls_shift/su_max 0.000
_refine_ls_shift/su_mean 0.000
_refine_ls_structure_factor_coef Fsqd
_refine_ls_weighting_details 'calc w=1/[\s^2^(Fo^2^)+(0.0310P)^2^+0.0000P] where P=(Fo^2^+2Fc^2^)/3'
_refine_ls_weighting_scheme calc
_refine_ls_wR_factor_gt 0.1023
_refine_ls_wR_factor_ref 0.1145
_reflns_number_gt 483
_reflns_number_total 760
_reflns_threshold_expression >2sigma(I)
_cod_data_source_file ic100100a_si_001_2.cif
_cod_data_source_block Ru2(tbn)4Cl2-30k-spgr:87
_cod_original_cell_volume 1420.5(10)
_cod_database_code 4315103

loop_
_symmetry_equiv_pos_as_xyz
'x, y, z'
'-x, -y, z'
'-y, x, z'
'y, -x, z'
'x+1/2, y+1/2, z+1/2'
'-x+1/2, -y+1/2, z+1/2'
'-y+1/2, x+1/2, z+1/2'
'y+1/2, -x+1/2, z+1/2'
'-x, -y, -z'
'x, y, -z'
'y, -x, -z'
'-y, x, -z'
'-x+1/2, -y+1/2, -z+1/2'
'x+1/2, y+1/2, -z+1/2'
'y+1/2, -x+1/2, -z+1/2'
'-y+1/2, x+1/2, -z+1/2'

loop_
_atom_site_label
_atom_site_type_symbol
_atom_site_fract_x
_atom_site_fract_y
_atom_site_fract_z
_atom_site_U_iso_or_equiv
_atom_site_adp_type
_atom_site_occupancy
_atom_site_symmetry_multiplicity
_atom_site_calc_flag
_atom_site_refinement_flags
_atom_site_disorder_assembly
_atom_site_disorder_group
Ru1 Ru 0.5000 0.5000 0.57758(9) 0.0310(4) Uani 1 4 d SU . .
C1 C 0.7515(11) 0.6209(13) 0.5000 0.045(3) Uani 1 2 d SDU . .
Cl1 Cl 0.5000 0.5000 0.7443(2) 0.0753(17) Uani 1 4 d SU . .
N1 N 0.690(3) 0.590(3) 0.5754(7) 0.030(4) Uani 0.50 1 d PDU . .
N3 N 0.8736(13) 0.6907(13) 0.5000 0.088(3) Uani 1 2 d SDU . .
C2 C 0.7583(13) 0.662(2) 0.6503(12) 0.037(4) Uani 0.50 1 d PDU . .
H2A H 0.7309 0.6156 0.7027 0.044 Uiso 0.50 1 d PR . .
H2B H 0.7240 0.7560 0.6536 0.044 Uiso 0.50 1 d PR . .
C3 C 0.9108(15) 0.680(3) 0.6320(10) 0.059(5) Uani 0.50 1 d PDU . .
H3A H 0.9465 0.5888 0.6454 0.071 Uiso 0.50 1 d PR . .
H3B H 0.9430 0.7425 0.6761 0.071 Uiso 0.50 1 d PR . .
C5 C 0.904(2) 0.699(3) 0.4048(3) 0.079(5) Uani 0.50 1 d PDU . .
H5A H 0.9915 0.6542 0.3929 0.095 Uiso 0.50 1 d PR . .
H5B H 0.9108 0.7949 0.3869 0.095 Uiso 0.50 1 d PR . .
C4 C 0.9872(14) 0.723(2) 0.5515(9) 0.080(5) Uani 0.50 1 d PDU . .
H4A H 1.0098 0.8200 0.5534 0.096 Uiso 0.50 1 d PR . .
H4B H 1.0708 0.6716 0.5390 0.096 Uiso 0.50 1 d PR . .
C6 C 0.798(2) 0.617(3) 0.3548(15) 0.067(6) Uani 0.50 1 d PDU . .
H6A H 0.8332 0.5371 0.3243 0.080 Uiso 0.50 1 d PR . .
H6B H 0.7566 0.6793 0.3135 0.080 Uiso 0.50 1 d PR . .
N2 N 0.694(3) 0.595(4) 0.4226(9) 0.048(6) Uani 0.50 1 d PDU . .

loop_
_atom_site_aniso_label
_atom_site_aniso_U_11
_atom_site_aniso_U_22
_atom_site_aniso_U_33
_atom_site_aniso_U_23
_atom_site_aniso_U_13
_atom_site_aniso_U_12
Ru1 0.0381(5) 0.0381(5) 0.0166(5) 0.000 0.000 0.000
C1 0.037(6) 0.038(6) 0.060(6) 0.000 0.000 0.008(4)
Cl1 0.103(3) 0.103(3) 0.0195(18) 0.000 0.000 0.000
N1 0.030(5) 0.030(5) 0.029(4) -0.0002(11) -0.0005(11) 0.0001(10)
N3 0.087(4) 0.088(4) 0.088(4) 0.000 0.000 -0.0011(11)
C2 0.038(9) 0.051(9) 0.022(7) -0.015(7) -0.014(7) -0.003(7)
C3 0.055(10) 0.074(10) 0.048(8) -0.033(8) -0.017(8) -0.019(9)
C5 0.080(10) 0.076(10) 0.082(11) 0.007(10) 0.014(10) -0.006(9)
C4 0.067(10) 0.085(10) 0.088(10) -0.008(8) -0.008(8) -0.012(9)
C6 0.077(11) 0.067(11) 0.056(9) 0.016(9) 0.008(9) 0.001(9)
N2 0.049(6) 0.048(6) 0.048(6) 0.0002(11) 0.0004(11) 0.0001(11)

loop_
_atom_type_symbol
_atom_type_description
_atom_type_scat_dispersion_real
_atom_type_scat_dispersion_imag
_atom_type_scat_source
C C 0.0033 0.0016 'International Tables Vol C Tables 4.2.6.8 and 6.1.1.4'
H H 0.0000 0.0000 'International Tables Vol C Tables 4.2.6.8 and 6.1.1.4'
N N 0.0061 0.0033 'International Tables Vol C Tables 4.2.6.8 and 6.1.1.4'
Cl Cl 0.1484 0.1585 'International Tables Vol C Tables 4.2.6.8 and 6.1.1.4'
Ru Ru -1.2594 0.8363 'International Tables Vol C Tables 4.2.6.8 and 6.1.1.4'

loop_
_geom_angle_atom_site_label_1
_geom_angle_atom_site_label_2
_geom_angle_atom_site_label_3
_geom_angle
_geom_angle_site_symmetry_1
_geom_angle_site_symmetry_3
_geom_angle_publ_flag
N1 Ru1 N1 178.1(6) . 2_665 ?
N1 Ru1 N1 89.985(16) . 4_565 ?
N1 Ru1 N1 89.985(11) 2_665 4_565 ?
N1 Ru1 N1 89.985(12) . 3_655 ?
N1 Ru1 N1 89.985(15) 2_665 3_655 ?
N1 Ru1 N1 178.1(6) 4_565 3_655 ?
N1 Ru1 N2 178.8(13) . 9_666 ?
N1 Ru1 N2 1.1(15) 2_665 9_666 ?
N1 Ru1 N2 89(2) 4_565 9_666 ?
N1 Ru1 N2 91(2) 3_655 9_666 ?
N1 Ru1 N2 1.1(15) . 10_556 ?
N1 Ru1 N2 178.8(13) 2_665 10_556 ?
N1 Ru1 N2 91(2) 4_565 10_556 ?
N1 Ru1 N2 89(2) 3_655 10_556 ?
N2 Ru1 N2 179.8(9) 9_666 10_556 ?
N1 Ru1 N2 91(2) . 12_656 ?
N1 Ru1 N2 89(2) 2_665 12_656 ?
N1 Ru1 N2 178.8(13) 4_565 12_656 ?
N1 Ru1 N2 1.1(15) 3_655 12_656 ?
N2 Ru1 N2 90.000(8) 9_666 12_656 ?
N2 Ru1 N2 90.000(11) 10_556 12_656 ?
N1 Ru1 N2 89(2) . 11_566 ?
N1 Ru1 N2 91(2) 2_665 11_566 ?
N1 Ru1 N2 1.1(15) 4_565 11_566 ?
N1 Ru1 N2 178.8(14) 3_655 11_566 ?
N2 Ru1 N2 90.000(9) 9_666 11_566 ?
N2 Ru1 N2 90.000(9) 10_556 11_566 ?
N2 Ru1 N2 179.8(8) 12_656 11_566 ?
N1 Ru1 Ru1 89.1(3) . 9_666 ?
N1 Ru1 Ru1 89.1(3) 2_665 9_666 ?
N1 Ru1 Ru1 89.1(3) 4_565 9_666 ?
N1 Ru1 Ru1 89.1(3) 3_655 9_666 ?
N2 Ru1 Ru1 89.9(4) 9_666 9_666 ?
N2 Ru1 Ru1 89.9(4) 10_556 9_666 ?
N2 Ru1 Ru1 89.9(4) 12_656 9_666 ?
N2 Ru1 Ru1 89.9(4) 11_566 9_666 ?
N1 Ru1 Cl1 90.9(3) . . ?
N1 Ru1 Cl1 90.9(3) 2_665 . ?
N1 Ru1 Cl1 90.9(3) 4_565 . ?
N1 Ru1 Cl1 90.9(3) 3_655 . ?
N2 Ru1 Cl1 90.1(4) 9_666 . ?
N2 Ru1 Cl1 90.1(4) 10_556 . ?
N2 Ru1 Cl1 90.1(4) 12_656 . ?
N2 Ru1 Cl1 90.1(4) 11_566 . ?
Ru1 Ru1 Cl1 180.000(1) 9_666 . ?
N1 C1 N1 120.5(18) 10_556 . ?
N1 C1 N2 123.2(10) . . ?
N1 C1 N2 123.2(10) 10_556 10_556 ?
N2 C1 N2 126(2) . 10_556 ?
N1 C1 N3 119.7(9) 10_556 . ?
N1 C1 N3 119.7(9) . . ?
N2 C1 N3 116.9(12) . . ?
N2 C1 N3 116.9(12) 10_556 . ?
N2 N1 C1 88(7) 10_556 . ?
C1 N1 C2 111.8(14) . . ?
C1 N1 C6 105.7(14) . 10_556 ?
N2 N1 Ru1 144(10) 10_556 . ?
C1 N1 Ru1 120.7(12) . . ?
C2 N1 Ru1 125.6(9) . . ?
C6 N1 Ru1 133.0(10) 10_556 . ?
C1 N3 C4 142.6(8) . . ?
C1 N3 C4 142.6(8) . 10_556 ?
C4 N3 C4 70.1(13) . 10_556 ?
C1 N3 C5 101.4(9) . 10_556 ?
C4 N3 C5 113.3(13) 10_556 10_556 ?
C1 N3 C5 101.4(9) . . ?
C4 N3 C5 113.3(13) . . ?
C5 N3 C5 156.5(19) 10_556 . ?
C6 C2 N2 81(4) 10_556 10_556 ?
C6 C2 N1 81(5) 10_556 . ?
C6 C2 C3 54(3) 10_556 . ?
N2 C2 C3 108.9(15) 10_556 . ?
N1 C2 C3 109.6(16) . . ?
C6 C2 C5 63(3) 10_556 10_556 ?
N2 C2 C5 93.4(9) 10_556 10_556 ?
N1 C2 C5 94.3(13) . 10_556 ?
C6 C2 H2A 87.1 10_556 . ?
N2 C2 H2A 109.3 10_556 . ?
N1 C2 H2A 108.2 . . ?
C3 C2 H2A 118.5 . . ?
C5 C2 H2A 138.9 10_556 . ?
C6 C2 H2B 158.0 10_556 . ?
N2 C2 H2B 108.4 10_556 . ?
N1 C2 H2B 108.9 . . ?
C3 C2 H2B 103.8 . . ?
C5 C2 H2B 96.5 10_556 . ?
H2A C2 H2B 107.4 . . ?
C5 C3 C6 102(3) 10_556 10_556 ?
C5 C3 C2 96(4) 10_556 . ?
C6 C3 C4 133.4(17) 10_556 . ?
C2 C3 C4 131.6(16) . . ?
C5 C3 H3A 121.7 10_556 . ?
C6 C3 H3A 80.6 10_556 . ?
C2 C3 H3A 101.9 . . ?
C4 C3 H3A 104.7 . . ?
C5 C3 H3B 120.4 10_556 . ?
C6 C3 H3B 117.6 10_556 . ?
C2 C3 H3B 104.5 . . ?
C4 C3 H3B 104.9 . . ?
H3A C3 H3B 107.6 . . ?
C4 C5 C3 126(4) 10_556 10_556 ?
C4 C5 C6 160(3) 10_556 . ?
C3 C5 C6 55(3) 10_556 . ?
C4 C5 N3 62.5(5) 10_556 . ?
C3 C5 N3 158(5) 10_556 . ?
C6 C5 N3 109.9(15) . . ?
C4 C5 C2 171.2(11) 10_556 10_556 ?
C3 C5 C2 63(3) 10_556 10_556 ?
N3 C5 C2 108.7(12) . 10_556 ?
C4 C5 H5A 64.2 10_556 . ?
C3 C5 H5A 65.7 10_556 . ?
C6 C5 H5A 104.8 . . ?
N3 C5 H5A 109.4 . . ?
C2 C5 H5A 122.4 10_556 . ?
C4 C5 H5B 86.2 10_556 . ?
C3 C5 H5B 91.2 10_556 . ?
C6 C5 H5B 113.5 . . ?
N3 C5 H5B 110.3 . . ?
C2 C5 H5B 96.4 10_556 . ?
H5A C5 H5B 108.6 . . ?
C5 C4 N3 74.3(7) 10_556 . ?
N3 C4 C3 91.7(10) . . ?
C5 C4 H4A 110.7 10_556 . ?
N3 C4 H4A 114.3 . . ?
C3 C4 H4A 110.6 . . ?
C5 C4 H4B 130.0 10_556 . ?
N3 C4 H4B 115.6 . . ?
C3 C4 H4B 115.7 . . ?
H4A C4 H4B 108.3 . . ?
C2 C6 C3 104(4) 10_556 10_556 ?
C2 C6 N2 76(4) 10_556 . ?
C3 C6 N2 123.0(19) 10_556 . ?
C2 C6 C5 97(4) 10_556 . ?
N2 C6 C5 100.0(18) . . ?
C2 C6 N1 77(4) 10_556 10_556 ?
C3 C6 N1 124.0(17) 10_556 10_556 ?
C5 C6 N1 101.0(15) . 10_556 ?
C2 C6 H6A 139.0 10_556 . ?
C3 C6 H6A 99.4 10_556 . ?
N2 C6 H6A 118.1 . . ?
C5 C6 H6A 115.8 . . ?
N1 C6 H6A 116.6 10_556 . ?
C3 C6 H6B 99.7 10_556 . ?
N2 C6 H6B 106.1 . . ?
C5 C6 H6B 107.3 . . ?
N1 C6 H6B 106.8 10_556 . ?
H6A C6 H6B 108.5 . . ?
N1 N2 C1 89(7) 10_556 . ?
N1 N2 C2 154(10) 10_556 10_556 ?
C1 N2 C2 115.7(16) . 10_556 ?
N1 N2 C6 144(10) 10_556 . ?
C1 N2 C6 108.9(18) . . ?
C1 N2 Ru1 117.1(15) . 9_666 ?
C2 N2 Ru1 125.7(10) 10_556 9_666 ?
C6 N2 Ru1 132.7(11) . 9_666 ?

loop_
_geom_bond_atom_site_label_1
_geom_bond_atom_site_label_2
_geom_bond_distance
_geom_bond_site_symmetry_2
_geom_bond_publ_flag
Ru1 N1 2.014(17) . ?
Ru1 N1 2.014(17) 2_665 ?
Ru1 N1 2.014(17) 4_565 ?
Ru1 N1 2.014(17) 3_655 ?
Ru1 N2 2.07(2) 9_666 ?
Ru1 N2 2.07(2) 10_556 ?
Ru1 N2 2.07(2) 12_656 ?
Ru1 N2 2.07(2) 11_566 ?
Ru1 Ru1 2.393(3) 9_666 ?
Ru1 Cl1 2.572(5) . ?
C1 N1 1.340(5) 10_556 ?
C1 N1 1.340(5) . ?
C1 N2 1.340(5) . ?
C1 N2 1.340(5) 10_556 ?
C1 N3 1.349(9) . ?
N1 N2 0.07(4) 10_556 ?
N1 C2 1.4999(12) . ?
N1 C6 1.52(4) 10_556 ?
N3 C4 1.383(5) . ?
N3 C4 1.383(5) 10_556 ?
N3 C5 1.5003(13) 10_556 ?
N3 C5 1.5003(13) . ?
C2 C6 0.58(3) 10_556 ?
C2 N2 1.44(4) 10_556 ?
C2 C3 1.5001(12) . ?
C2 C5 1.68(3) 10_556 ?
C2 H2A 0.9601 . ?
C2 H2B 0.9600 . ?
C3 C5 0.60(2) 10_556 ?
C3 C6 1.25(3) 10_556 ?
C3 C4 1.5000(12) . ?
C3 H3A 0.9600 . ?
C3 H3B 0.9600 . ?
C5 C4 1.07(2) 10_556 ?
C5 C3 0.60(2) 10_556 ?
C5 C6 1.5001(12) . ?
C5 C2 1.68(3) 10_556 ?
C5 H5A 0.9600 . ?
C5 H5B 0.9601 . ?
C4 C5 1.07(2) 10_556 ?
C4 H4A 0.9601 . ?
C4 H4B 0.9600 . ?
C6 C2 0.58(3) 10_556 ?
C6 C3 1.25(3) 10_556 ?
C6 N2 1.466(10) . ?
C6 N1 1.52(4) 10_556 ?
C6 H6A 0.9599 . ?
C6 H6B 0.9600 . ?
N2 N1 0.07(4) 10_556 ?
N2 C2 1.44(4) 10_556 ?
N2 Ru1 2.07(2) 9_666 ?

loop_
_geom_torsion_atom_site_label_1
_geom_torsion_atom_site_label_2
_geom_torsion_atom_site_label_3
_geom_torsion_atom_site_label_4
_geom_torsion
_geom_torsion_site_symmetry_1
_geom_torsion_site_symmetry_2
_geom_torsion_site_symmetry_3
_geom_torsion_site_symmetry_4
_geom_torsion_publ_flag
N1 C1 N1 N2 -159(70) 10_556 . . 10_556 ?
N2 C1 N1 N2 -158(74) . . . 10_556 ?
N3 C1 N1 N2 17(73) . . . 10_556 ?
N1 C1 N1 C2 -166.5(13) 10_556 . . . ?
N2 C1 N1 C2 -165(4) . . . . ?
N2 C1 N1 C2 -7(70) 10_556 . . . ?
N3 C1 N1 C2 10(3) . . . . ?
N1 C1 N1 C6 170.8(16) 10_556 . . 10_556 ?
N2 C1 N1 C6 172(4) . . . 10_556 ?
N2 C1 N1 C6 -30(71) 10_556 . . 10_556 ?
N3 C1 N1 C6 -13(3) . . . 10_556 ?
N1 C1 N1 Ru1 -1(5) 10_556 . . . ?
N2 C1 N1 Ru1 -0.1(17) . . . . ?
N2 C1 N1 Ru1 158(75) 10_556 . . . ?
N3 C1 N1 Ru1 175.0(16) . . . . ?
N1 Ru1 N1 N2 -130(100) 4_565 . . 10_556 ?
N1 Ru1 N1 N2 52(100) 3_655 . . 10_556 ?
N2 Ru1 N1 N2 51(100) 12_656 . . 10_556 ?
N2 Ru1 N1 N2 -129(100) 11_566 . . 10_556 ?
Ru1 Ru1 N1 N2 141(100) 9_666 . . 10_556 ?
Cl1 Ru1 N1 N2 -39(100) . . . 10_556 ?
N1 Ru1 N1 C1 90(3) 4_565 . . . ?
N1 Ru1 N1 C1 -88(2) 3_655 . . . ?
N2 Ru1 N1 C1 -140(100) 10_556 . . . ?
N2 Ru1 N1 C1 -89(3) 12_656 . . . ?
N2 Ru1 N1 C1 91(3) 11_566 . . . ?
Ru1 Ru1 N1 C1 1(3) 9_666 . . . ?
Cl1 Ru1 N1 C1 -179(3) . . . . ?
N1 Ru1 N1 C2 -107(2) 4_565 . . . ?
N1 Ru1 N1 C2 75(3) 3_655 . . . ?
N2 Ru1 N1 C2 23(100) 10_556 . . . ?
N2 Ru1 N1 C2 74(3) 12_656 . . . ?
N2 Ru1 N1 C2 -106(3) 11_566 . . . ?
Ru1 Ru1 N1 C2 164(3) 9_666 . . . ?
Cl1 Ru1 N1 C2 -16(3) . . . . ?
N1 Ru1 N1 C6 -80(3) 4_565 . . 10_556 ?
N1 Ru1 N1 C6 102(3) 3_655 . . 10_556 ?
N2 Ru1 N1 C6 50(100) 10_556 . . 10_556 ?
N2 Ru1 N1 C6 101(3) 12_656 . . 10_556 ?
N2 Ru1 N1 C6 -79(3) 11_566 . . 10_556 ?
Ru1 Ru1 N1 C6 -169(3) 9_666 . . 10_556 ?
Cl1 Ru1 N1 C6 11(3) . . . 10_556 ?
N1 C1 N3 C4 -163(3) 10_556 . . . ?
N1 C1 N3 C4 21(4) . . . . ?
N2 C1 N3 C4 -164(3) . . . . ?
N2 C1 N3 C4 22(4) 10_556 . . . ?
N1 C1 N3 C4 -21(4) 10_556 . . 10_556 ?
N1 C1 N3 C4 163(3) . . . 10_556 ?
N2 C1 N3 C4 -22(4) . . . 10_556 ?
N2 C1 N3 C4 164(3) 10_556 . . 10_556 ?
N1 C1 N3 C5 -179(2) 10_556 . . 10_556 ?
N1 C1 N3 C5 5(3) . . . 10_556 ?
N2 C1 N3 C5 -180(3) . . . 10_556 ?
N2 C1 N3 C5 6(3) 10_556 . . 10_556 ?
N1 C1 N3 C5 -5(3) 10_556 . . . ?
N1 C1 N3 C5 179(2) . . . . ?
N2 C1 N3 C5 -6(3) . . . . ?
N2 C1 N3 C5 180(3) 10_556 . . . ?
N2 N1 C2 C6 -96(100) 10_556 . . 10_556 ?
C1 N1 C2 C6 -78(4) . . . 10_556 ?
Ru1 N1 C2 C6 118(4) . . . 10_556 ?
C1 N1 C2 N2 17(100) . . . 10_556 ?
C6 N1 C2 N2 96(100) 10_556 . . 10_556 ?
Ru1 N1 C2 N2 -147(100) . . . 10_556 ?
N2 N1 C2 C3 -49(100) 10_556 . . . ?
C1 N1 C2 C3 -31(3) . . . . ?
C6 N1 C2 C3 47(3) 10_556 . . . ?
Ru1 N1 C2 C3 164(2) . . . . ?
N2 N1 C2 C5 -34(100) 10_556 . . 10_556 ?
C1 N1 C2 C5 -17(3) . . . 10_556 ?
C6 N1 C2 C5 61(3) 10_556 . . 10_556 ?
Ru1 N1 C2 C5 179(2) . . . 10_556 ?
C6 C2 C3 C5 107(6) 10_556 . . 10_556 ?
N2 C2 C3 C5 44(5) 10_556 . . 10_556 ?
N1 C2 C3 C5 45(5) . . . 10_556 ?
N2 C2 C3 C6 -63(4) 10_556 . . 10_556 ?
N1 C2 C3 C6 -62(5) . . . 10_556 ?
C5 C2 C3 C6 -107(6) 10_556 . . 10_556 ?
C6 C2 C3 C4 105(5) 10_556 . . . ?
N2 C2 C3 C4 42(4) 10_556 . . . ?
N1 C2 C3 C4 43(3) . . . . ?
C5 C2 C3 C4 -2(3) 10_556 . . . ?
C1 N3 C5 C4 -166(2) . . . 10_556 ?
C4 N3 C5 C4 0.0(18) . . . 10_556 ?
C5 N3 C5 C4 0(7) 10_556 . . 10_556 ?
C1 N3 C5 C3 -47(12) . . . 10_556 ?
C4 N3 C5 C3 118(11) . . . 10_556 ?
C4 N3 C5 C3 118(12) 10_556 . . 10_556 ?
C5 N3 C5 C3 118(9) 10_556 . . 10_556 ?
C1 N3 C5 C6 -6(2) . . . . ?
C4 N3 C5 C6 160(2) . . . . ?
C4 N3 C5 C6 160(3) 10_556 . . . ?
C5 N3 C5 C6 160(4) 10_556 . . . ?
C1 N3 C5 C2 16(2) . . . 10_556 ?
C4 N3 C5 C2 -178.7(18) . . . 10_556 ?
C4 N3 C5 C2 -179(3) 10_556 . . 10_556 ?
C5 N3 C5 C2 -179(4) 10_556 . . 10_556 ?
C1 N3 C4 C5 -24(3) . . . 10_556 ?
C4 N3 C4 C5 180.0(18) 10_556 . . 10_556 ?
C5 N3 C4 C5 180(3) . . . 10_556 ?
C1 N3 C4 C3 -16(3) . . . . ?
C4 N3 C4 C3 -172.4(11) 10_556 . . . ?
C5 N3 C4 C3 8(2) 10_556 . . . ?
C5 N3 C4 C3 -172.4(15) . . . . ?
C6 C3 C4 C5 34(5) 10_556 . . 10_556 ?
C2 C3 C4 C5 4(5) . . . 10_556 ?
C5 C3 C4 N3 -23(6) 10_556 . . . ?
C6 C3 C4 N3 11(3) 10_556 . . . ?
C2 C3 C4 N3 -19(3) . . . . ?
C4 C5 C6 C2 154(5) 10_556 . . 10_556 ?
C3 C5 C6 C2 -108(6) 10_556 . . 10_556 ?
N3 C5 C6 C2 90(4) . . . 10_556 ?
C4 C5 C6 C3 -98(9) 10_556 . . 10_556 ?
N3 C5 C6 C3 -162(6) . . . 10_556 ?
C2 C5 C6 C3 108(6) 10_556 . . 10_556 ?
C4 C5 C6 N2 77(6) 10_556 . . . ?
C3 C5 C6 N2 176(5) 10_556 . . . ?
N3 C5 C6 N2 13(3) . . . . ?
C2 C5 C6 N2 -77(4) 10_556 . . . ?
C4 C5 C6 N1 76(6) 10_556 . . 10_556 ?
C3 C5 C6 N1 174(5) 10_556 . . 10_556 ?
N3 C5 C6 N1 12(3) . . . 10_556 ?
C2 C5 C6 N1 -78(5) 10_556 . . 10_556 ?
N1 C1 N2 N1 -21(72) . . . 10_556 ?
N2 C1 N2 N1 -23(76) 10_556 . . 10_556 ?
N3 C1 N2 N1 163(71) . . . 10_556 ?
N1 C1 N2 C2 -172(76) 10_556 . . 10_556 ?
N1 C1 N2 C2 166(4) . . . 10_556 ?
N2 C1 N2 C2 165.0(14) 10_556 . . 10_556 ?
N3 C1 N2 C2 -9(5) . . . 10_556 ?
N1 C1 N2 C6 -148(75) 10_556 . . . ?
N1 C1 N2 C6 -170(3) . . . . ?
N2 C1 N2 C6 -171(2) 10_556 . . . ?
N3 C1 N2 C6 15(4) . . . . ?
N1 C1 N2 Ru1 21(70) 10_556 . . 9_666 ?
N1 C1 N2 Ru1 -1(2) . . . 9_666 ?
N2 C1 N2 Ru1 -2(7) 10_556 . . 9_666 ?
N3 C1 N2 Ru1 -175.9(17) . . . 9_666 ?
C2 C6 N2 N1 133(66) 10_556 . . 10_556 ?
C3 C6 N2 N1 -130(66) 10_556 . . 10_556 ?
C5 C6 N2 N1 -132(66) . . . 10_556 ?
C2 C6 N2 C1 -111(4) 10_556 . . . ?
C3 C6 N2 C1 -14(5) 10_556 . . . ?
C5 C6 N2 C1 -16(4) . . . . ?
N1 C6 N2 C1 116(69) 10_556 . . . ?
C3 C6 N2 C2 97(4) 10_556 . . 10_556 ?
C5 C6 N2 C2 95(4) . . . 10_556 ?
N1 C6 N2 C2 -133(66) 10_556 . . 10_556 ?
C2 C6 N2 Ru1 82(5) 10_556 . . 9_666 ?
C3 C6 N2 Ru1 179(3) 10_556 . . 9_666 ?
C5 C6 N2 Ru1 177(3) . . . 9_666 ?
N1 C6 N2 Ru1 -51(64) 10_556 . . 9_666 ?
